data_7151186
loop_
_publ_author_name
'Curtis, Kim L.'
'Evinson, Emma L.'
'Handa, Sandeep'
'Singh, Kuldip'

_publ_section_title
;
 Asymmetric synthesis of
 3-amino-4-hydroxy-2-(hydroxymethyl)pyrrolidines as potential
 glycosidase inhibitors.
;
_journal_issue 21
_journal_name_full 'Organic &amp; biomolecular chemistry'
_journal_page_first 3544
_journal_page_last 3553
_journal_paper_doi 10.1039/b711994a
_journal_volume 5
_journal_year 2007
_chemical_formula_sum 'C13 H15 N2 O5 S'
_chemical_formula_weight 311.33
_chemical_name_systematic
;
?
;
_space_group_IT_number 19
_symmetry_cell_setting orthorhombic
_symmetry_space_group_name_Hall 'P 2ac 2ab'
_symmetry_space_group_name_H-M 'P 21 21 21'
_atom_sites_solution_hydrogens geom
_atom_sites_solution_primary direct
_atom_sites_solution_secondary difmap
_audit_creation_method SHELXL-97
_cell_angle_alpha 90.00
_cell_angle_beta 90.00
_cell_angle_gamma 90.00
_cell_formula_units_Z 8
_cell_length_a 5.6923(7)
_cell_length_b 15.7807(17)
_cell_length_c 33.089(4)
_cell_measurement_reflns_used 2645
_cell_measurement_temperature 290(2)
_cell_measurement_theta_max 18.94
_cell_measurement_theta_min 2.26
_cell_volume 2972.3(6)
_computing_cell_refinement 'Bruker SMART'
_computing_data_collection 'Bruker SMART'
_computing_data_reduction 'Bruker SAINT'
_computing_molecular_graphics 'Bruker SHELXTL'
_computing_publication_material 'Bruker SHELXTL'
_computing_structure_refinement 'SHELXL-97 (Sheldrick, 1997)'
_computing_structure_solution 'SHELXS-97 (Sheldrick, 1990)'
_diffrn_ambient_temperature 290(2)
_diffrn_measured_fraction_theta_full 1.000
_diffrn_measured_fraction_theta_max 1.000
_diffrn_measurement_device_type 'CCD area detector'
_diffrn_measurement_method 'phi and omega scans'
_diffrn_radiation_monochromator graphite
_diffrn_radiation_source 'fine-focus sealed tube'
_diffrn_radiation_type MoK\a
_diffrn_radiation_wavelength 0.71073
_diffrn_reflns_av_R_equivalents 0.0577
_diffrn_reflns_av_sigmaI/netI 0.0692
_diffrn_reflns_limit_h_max 6
_diffrn_reflns_limit_h_min -6
_diffrn_reflns_limit_k_max 18
_diffrn_reflns_limit_k_min -18
_diffrn_reflns_limit_l_max 39
_diffrn_reflns_limit_l_min -39
_diffrn_reflns_number 21703
_diffrn_reflns_theta_full 25.00
_diffrn_reflns_theta_max 25.00
_diffrn_reflns_theta_min 1.43
_exptl_absorpt_coefficient_mu 0.240
_exptl_absorpt_correction_type none
_exptl_crystal_colour colourless
_exptl_crystal_density_diffrn 1.391
_exptl_crystal_density_method 'not measured'
_exptl_crystal_description plate
_exptl_crystal_F_000 1304
_exptl_crystal_size_max 0.30
_exptl_crystal_size_mid 0.18
_exptl_crystal_size_min 0.03
_refine_diff_density_max 0.252
_refine_diff_density_min -0.284
_refine_diff_density_rms 0.048
_refine_ls_abs_structure_details 'Flack H D (1983), Acta Cryst. A39, 876-881'
_refine_ls_abs_structure_Flack 0.05(11)
_refine_ls_extinction_method none
_refine_ls_goodness_of_fit_ref 0.986
_refine_ls_hydrogen_treatment mixed
_refine_ls_matrix_type full
_refine_ls_number_parameters 401
_refine_ls_number_reflns 5232
_refine_ls_number_restraints 0
_refine_ls_restrained_S_all 0.986
_refine_ls_R_factor_all 0.0833
_refine_ls_R_factor_gt 0.0582
_refine_ls_shift/su_max 0.007
_refine_ls_shift/su_mean 0.000
_refine_ls_structure_factor_coef Fsqd
_refine_ls_weighting_details 'calc w=1/[\s^2^(Fo^2^)+(0.0539P)^2^+0.0000P] where P=(Fo^2^+2Fc^2^)/3'
_refine_ls_weighting_scheme calc
_refine_ls_wR_factor_gt 0.1165
_refine_ls_wR_factor_ref 0.1274
_reflns_number_gt 3796
_reflns_number_total 5232
_reflns_threshold_expression >2sigma(I)
_cod_data_source_file b711994a.txt
_cod_data_source_block 03061
_cod_depositor_comments
;
The following automatic conversions were performed:
'_symmetry_cell_setting' value 'Orthorhombic' changed to 'orthorhombic'
according to '/home/saulius/struct/CIF-dictionaries/cif_core.dic'
dictionary named 'cif_core.dic' version 2.4.1 from 2010-06-29.

Automatic conversion script
Id: cif_fix_enum 1527 2010-12-29 10:47:43Z saulius 
;
_cod_original_sg_symbol_H-M P2(1)2(1)2(1)
_cod_database_code 7151186

loop_
_symmetry_equiv_pos_as_xyz
'x, y, z'
'-x+1/2, -y, z+1/2'
'-x, y+1/2, -z+1/2'
'x+1/2, -y+1/2, -z'

loop_
_atom_site_label
_atom_site_type_symbol
_atom_site_fract_x
_atom_site_fract_y
_atom_site_fract_z
_atom_site_U_iso_or_equiv
_atom_site_adp_type
_atom_site_occupancy
_atom_site_symmetry_multiplicity
_atom_site_calc_flag
_atom_site_refinement_flags
_atom_site_disorder_assembly
_atom_site_disorder_group
S1A S 0.7259(2) 0.13946(8) 0.79408(3) 0.0556(3) Uani 1 1 d . . .
O1A O 0.9220(6) 0.0847(2) 0.80098(9) 0.0708(10) Uani 1 1 d . . .
O2A O 0.7633(7) 0.2218(2) 0.77774(9) 0.0816(12) Uani 1 1 d . . .
O3A O 0.3842(6) 0.0525(2) 0.92553(10) 0.0708(10) Uani 1 1 d . . .
H3A H 0.2628 0.0612 0.9382 0.106 Uiso 1 1 calc R . .
O4A O 0.6057(6) 0.32269(18) 0.86922(9) 0.0636(9) Uani 1 1 d . . .
O5A O 0.7139(6) 0.3255(2) 0.93265(9) 0.0707(10) Uani 1 1 d . . .
N1A N 0.6016(6) 0.1508(2) 0.83769(9) 0.0455(9) Uani 1 1 d . . .
N2A N 0.4471(6) 0.2275(2) 0.91497(10) 0.0462(9) Uani 1 1 d . . .
C1A C 0.5967(9) 0.0786(3) 0.86607(13) 0.0580(13) Uani 1 1 d . . .
H1A1 H 0.7241 0.0825 0.8855 0.070 Uiso 1 1 calc R . .
H1A2 H 0.6092 0.0252 0.8517 0.070 Uiso 1 1 calc R . .
C2A C 0.3624(9) 0.0862(3) 0.88675(13) 0.0552(12) Uani 1 1 d . . .
H2A H 0.2432 0.0547 0.8716 0.066 Uiso 1 1 calc R . .
C3A C 0.3088(7) 0.1801(3) 0.88537(12) 0.0469(11) Uani 1 1 d . . .
H3A1 H 0.1404 0.1906 0.8890 0.056 Uiso 1 1 calc R . .
C4A C 0.3880(8) 0.2040(3) 0.84273(12) 0.0481(11) Uani 1 1 d . . .
H4A H 0.2681 0.1876 0.8230 0.058 Uiso 1 1 calc R . .
C5A C 0.4332(10) 0.2972(3) 0.84044(13) 0.0645(14) Uani 1 1 d . . .
H5A1 H 0.4867 0.3116 0.8135 0.077 Uiso 1 1 calc R . .
H5A2 H 0.2881 0.3276 0.8455 0.077 Uiso 1 1 calc R . .
C6A C 0.5894(9) 0.2915(3) 0.90724(14) 0.0539(12) Uani 1 1 d . . .
C7A C 0.5248(8) 0.0865(3) 0.76258(12) 0.0512(12) Uani 1 1 d . . .
C8A C 0.3800(9) 0.1320(3) 0.73715(14) 0.0679(14) Uani 1 1 d . . .
H8A H 0.3909 0.1907 0.7357 0.081 Uiso 1 1 calc R . .
C9A C 0.2158(10) 0.0877(5) 0.71357(14) 0.0822(18) Uani 1 1 d . . .
H9A H 0.1163 0.1179 0.6965 0.099 Uiso 1 1 calc R . .
C10A C 0.1986(10) 0.0018(5) 0.71505(17) 0.0777(18) Uani 1 1 d . . .
C11A C 0.3428(11) -0.0398(4) 0.74027(17) 0.0818(18) Uani 1 1 d . . .
H11A H 0.3318 -0.0985 0.7417 0.098 Uiso 1 1 calc R . .
C12A C 0.5060(10) 0.0006(3) 0.76407(14) 0.0674(15) Uani 1 1 d . . .
H12A H 0.6031 -0.0307 0.7811 0.081 Uiso 1 1 calc R . .
C13A C 0.0164(12) -0.0423(5) 0.68902(18) 0.134(3) Uani 1 1 d . . .
H13A H 0.0924 -0.0832 0.6720 0.201 Uiso 1 1 calc R . .
H13B H -0.0628 -0.0012 0.6725 0.201 Uiso 1 1 calc R . .
H13C H -0.0958 -0.0704 0.7060 0.201 Uiso 1 1 calc R . .

loop_
_atom_site_aniso_label
_atom_site_aniso_U_11
_atom_site_aniso_U_22
_atom_site_aniso_U_33
_atom_site_aniso_U_23
_atom_site_aniso_U_13
_atom_site_aniso_U_12
S1A 0.0487(7) 0.0727(8) 0.0454(6) -0.0079(6) 0.0112(6) -0.0116(7)
O1A 0.0418(19) 0.103(3) 0.068(2) -0.0165(19) 0.0099(17) 0.0077(19)
O2A 0.099(3) 0.083(2) 0.063(2) 0.0008(19) 0.028(2) -0.034(2)
O3A 0.072(3) 0.070(2) 0.070(2) 0.0133(19) 0.0249(19) -0.003(2)
O4A 0.086(2) 0.0554(19) 0.0492(19) 0.0024(16) 0.0021(19) -0.0171(19)
O5A 0.082(3) 0.073(2) 0.057(2) -0.0123(18) -0.006(2) -0.025(2)
N1A 0.045(2) 0.053(2) 0.0382(19) -0.0025(17) 0.0063(17) -0.0025(19)
N2A 0.050(2) 0.0406(19) 0.048(2) -0.0051(17) 0.0011(19) -0.0131(19)
C1A 0.067(3) 0.056(3) 0.050(3) -0.009(2) 0.017(3) 0.011(3)
C2A 0.061(3) 0.056(3) 0.049(3) -0.001(2) 0.009(2) -0.010(3)
C3A 0.030(2) 0.062(3) 0.049(3) 0.003(2) 0.005(2) 0.001(2)
C4A 0.050(3) 0.053(3) 0.042(3) -0.001(2) -0.009(2) 0.000(2)
C5A 0.079(4) 0.071(3) 0.043(3) 0.005(2) -0.006(3) 0.017(3)
C6A 0.066(3) 0.053(3) 0.042(3) -0.003(2) -0.001(3) 0.008(3)
C7A 0.050(3) 0.068(3) 0.035(3) -0.009(2) 0.005(2) -0.001(3)
C8A 0.072(4) 0.080(3) 0.052(3) 0.014(3) 0.004(3) -0.003(3)
C9A 0.058(4) 0.146(6) 0.043(3) 0.006(4) -0.009(3) 0.016(4)
C10A 0.055(4) 0.115(5) 0.063(4) -0.032(4) 0.004(3) 0.000(4)
C11A 0.080(4) 0.090(4) 0.075(4) -0.040(3) 0.000(3) -0.007(4)
C12A 0.069(4) 0.080(4) 0.053(3) -0.018(3) -0.012(3) 0.010(3)
C13A 0.094(5) 0.222(8) 0.085(5) -0.077(5) -0.018(4) -0.014(6)

loop_
_atom_type_symbol
_atom_type_description
_atom_type_scat_dispersion_real
_atom_type_scat_dispersion_imag
_atom_type_scat_source
C C 0.0033 0.0016 'International Tables Vol C Tables 4.2.6.8 and 6.1.1.4'
H H 0.0000 0.0000 'International Tables Vol C Tables 4.2.6.8 and 6.1.1.4'
N N 0.0061 0.0033 'International Tables Vol C Tables 4.2.6.8 and 6.1.1.4'
O O 0.0106 0.0060 'International Tables Vol C Tables 4.2.6.8 and 6.1.1.4'
S S 0.1246 0.1234 'International Tables Vol C Tables 4.2.6.8 and 6.1.1.4'

loop_
_geom_angle_atom_site_label_1
_geom_angle_atom_site_label_2
_geom_angle_atom_site_label_3
_geom_angle
_geom_angle_site_symmetry_1
_geom_angle_site_symmetry_3
_geom_angle_publ_flag
O2A S1A O1A 119.7(2) . . ?
O2A S1A N1A 107.7(2) . . ?
O1A S1A N1A 105.41(19) . . ?
O2A S1A C7A 107.8(2) . . ?
O1A S1A C7A 108.4(2) . . ?
N1A S1A C7A 107.26(19) . . ?
C6A O4A C5A 118.1(4) . . ?
C6A O5A C1 136.6(3) . . ?
C1A N1A C4A 110.4(3) . . ?
C1A N1A S1A 119.4(3) . . ?
C4A N1A S1A 121.3(3) . . ?
C6A N2A C3A 126.3(4) . . ?
N1A C1A C2A 104.2(4) . . ?
O3A C2A C1A 108.0(4) . . ?
O3A C2A C3A 114.7(4) . . ?
C1A C2A C3A 104.0(4) . . ?
N2A C3A C2A 111.9(4) . . ?
N2A C3A C4A 109.5(3) . . ?
C2A C3A C4A 102.1(3) . . ?
N1A C4A C5A 114.1(4) . . ?
N1A C4A C3A 101.8(3) . . ?
C5A C4A C3A 109.9(4) . . ?
O4A C5A C4A 111.3(4) . . ?
O5A C6A N2A 123.9(4) . . ?
O5A C6A O4A 116.0(4) . . ?
N2A C6A O4A 120.0(4) . . ?
C12A C7A C8A 119.6(5) . . ?
C12A C7A S1A 120.2(4) . . ?
C8A C7A S1A 120.2(4) . . ?
C7A C8A C9A 118.5(5) . . ?
C10A C9A C8A 121.6(5) . . ?
C11A C10A C9A 117.8(6) . . ?
C11A C10A C13A 123.1(7) . . ?
C9A C10A C13A 119.1(6) . . ?
C10A C11A C12A 122.9(6) . . ?
C7A C12A C11A 119.6(5) . . ?
O1B S1B O2B 120.4(3) . . ?
O1B S1B N1B 105.5(2) . . ?
O2B S1B N1B 106.8(2) . . ?
O1B S1B C7B 107.9(2) . . ?
O2B S1B C7B 107.8(2) . . ?
N1B S1B C7B 107.9(2) . . ?
C6B O4B C5B 118.6(4) . . ?
C1B N1B C4B 110.2(3) . . ?
C1B N1B S1B 118.7(3) . . ?
C4B N1B S1B 121.6(3) . . ?
C6B N2B C3B 125.6(3) . . ?
N1B C1B C2B 104.4(4) . . ?
O3B C2B C1B 109.5(4) . . ?
O3B C2B C3B 115.0(4) . . ?
C1B C2B C3B 104.0(4) . . ?
N2B C3B C4B 110.0(3) . . ?
N2B C3B C2B 110.0(3) . . ?
C4B C3B C2B 103.0(3) . . ?
N1B C4B C5B 114.1(4) . . ?
N1B C4B C3B 102.9(3) . . ?
C5B C4B C3B 110.5(4) . . ?
O4B C5B C4B 110.3(3) . . ?
O5B C6B N2B 122.5(4) . . ?
O5B C6B O4B 117.2(4) . . ?
N2B C6B O4B 120.3(4) . . ?
C8B C7B C12B 119.4(4) . . ?
C8B C7B S1B 120.9(4) . . ?
C12B C7B S1B 119.6(4) . . ?
C7B C8B C9B 120.7(5) . . ?
C8B C9B C10B 120.1(5) . . ?
C11B C10B C9B 118.3(5) . . ?
C11B C10B C13B 121.4(5) . . ?
C9B C10B C13B 120.2(5) . . ?
C10B C11B C12B 122.7(4) . . ?
C11B C12B C7B 118.7(4) . . ?
C2 C1 C2 147.3(4) . 4_457 ?
C2 C1 O5A 117.6(8) . . ?
C2 C1 O5A 78.5(5) 4_457 . ?
C1 C2 C1 146.9(9) . 4_557 ?

loop_
_geom_bond_atom_site_label_1
_geom_bond_atom_site_label_2
_geom_bond_distance
_geom_bond_site_symmetry_2
_geom_bond_publ_flag
S1A O2A 1.424(3) . ?
S1A O1A 1.430(4) . ?
S1A N1A 1.617(3) . ?
S1A C7A 1.759(5) . ?
O3A C2A 1.394(5) . ?
O4A C6A 1.354(5) . ?
O4A C5A 1.426(5) . ?
O5A C6A 1.223(5) . ?
O5A C1 2.665(8) . ?
N1A C1A 1.476(5) . ?
N1A C4A 1.487(5) . ?
N2A C6A 1.319(5) . ?
N2A C3A 1.462(5) . ?
C1A C2A 1.503(6) . ?
C2A C3A 1.515(6) . ?
C3A C4A 1.529(5) . ?
C4A C5A 1.494(6) . ?
C7A C12A 1.361(6) . ?
C7A C8A 1.380(6) . ?
C8A C9A 1.404(7) . ?
C9A C10A 1.361(8) . ?
C10A C11A 1.342(8) . ?
C10A C13A 1.517(7) . ?
C11A C12A 1.375(7) . ?
S1B O1B 1.429(4) . ?
S1B O2B 1.429(3) . ?
S1B N1B 1.612(4) . ?
S1B C7B 1.756(4) . ?
O3B C2B 1.400(5) . ?
O4B C6B 1.338(5) . ?
O4B C5B 1.452(5) . ?
O5B C6B 1.221(5) . ?
N1B C1B 1.482(5) . ?
N1B C4B 1.491(5) . ?
N2B C6B 1.331(5) . ?
N2B C3B 1.477(5) . ?
C1B C2B 1.504(6) . ?
C2B C3B 1.523(5) . ?
C3B C4B 1.513(5) . ?
C4B C5B 1.507(5) . ?
C7B C8B 1.365(6) . ?
C7B C12B 1.385(6) . ?
C8B C9B 1.378(6) . ?
C9B C10B 1.380(6) . ?
C10B C11B 1.353(6) . ?
C10B C13B 1.502(6) . ?
C11B C12B 1.370(6) . ?
C1 C2 1.452(13) . ?
C1 C2 1.651(15) 4_457 ?
C2 C1 1.651(15) 4_557 ?
